data_7022584
loop_
_publ_author_name
'Monillas, Wesley H.'
'Young, John F.'
'Yap, Glenn P. A.'
'Theopold, Klaus H.'

_publ_section_title
;
 A well-defined model system for the chromium-catalyzed selective
 oligomerization of ethylene.
;
_journal_issue 25
_journal_name_full 'Dalton transactions (Cambridge, England : 2003)'
_journal_page_first 9198
_journal_page_last 9210
_journal_paper_doi 10.1039/c3dt00109a
_journal_volume 42
_journal_year 2013
_chemical_formula_sum 'C68 H108 Cr2 N4 O Si2'
_chemical_formula_weight 1157.76
_chemical_name_systematic
;
?
;
_space_group_IT_number 4
_symmetry_cell_setting monoclinic
_symmetry_space_group_name_Hall 'P 2yb'
_symmetry_space_group_name_H-M 'P 1 21 1'
_atom_sites_solution_hydrogens geom
_atom_sites_solution_primary direct
_atom_sites_solution_secondary difmap
_audit_creation_method SHELXL-97
_cell_angle_alpha 90.00
_cell_angle_beta 109.268(7)
_cell_angle_gamma 90.00
_cell_formula_units_Z 2
_cell_length_a 13.404(5)
_cell_length_b 14.089(5)
_cell_length_c 18.924(7)
_cell_measurement_reflns_used 712
_cell_measurement_temperature 120(2)
_cell_measurement_theta_max 17.84
_cell_measurement_theta_min 2.32
_cell_volume 3374(2)
_computing_cell_refinement 'SAINT (Bruker, 2002)'
_computing_data_collection 'SMART (Bruker, 2002)'
_computing_data_reduction SAINT
_computing_molecular_graphics 'SHELXTL (Sheldrick, 2001)'
_computing_publication_material 'SHELXTL (Sheldrick, 2001)'
_computing_structure_refinement 'SHELXL-97 (Sheldrick, 1997)'
_computing_structure_solution 'SHELXS-97 (Sheldrick, 1990)'
_diffrn_ambient_temperature 120(2)
_diffrn_detector_area_resol_mean 836.6
_diffrn_measured_fraction_theta_full 1.000
_diffrn_measured_fraction_theta_max 1.000
_diffrn_measurement_device_type 'Bruker AXS APEX diffractometer'
_diffrn_measurement_method \w
_diffrn_radiation_monochromator graphite
_diffrn_radiation_source 'fine-focus sealed tube'
_diffrn_radiation_type MoK\a
_diffrn_radiation_wavelength 0.71073
_diffrn_reflns_av_R_equivalents 0.0872
_diffrn_reflns_av_sigmaI/netI 0.1457
_diffrn_reflns_limit_h_max 15
_diffrn_reflns_limit_h_min -15
_diffrn_reflns_limit_k_max 16
_diffrn_reflns_limit_k_min -16
_diffrn_reflns_limit_l_max 22
_diffrn_reflns_limit_l_min -22
_diffrn_reflns_number 26696
_diffrn_reflns_theta_full 25.00
_diffrn_reflns_theta_max 25.00
_diffrn_reflns_theta_min 1.61
_diffrn_standards_decay_% 1
_diffrn_standards_interval_count 0
_diffrn_standards_interval_time 0
_diffrn_standards_number 0
_exptl_absorpt_coefficient_mu 0.400
_exptl_absorpt_correction_T_max 0.9760
_exptl_absorpt_correction_T_min 0.9330
_exptl_absorpt_correction_type multi-scan
_exptl_absorpt_process_details 'SADABS (Sheldrick, 2003)'
_exptl_crystal_colour brown
_exptl_crystal_density_diffrn 1.140
_exptl_crystal_density_method 'not measured'
_exptl_crystal_description block
_exptl_crystal_F_000 1256
_exptl_crystal_size_max 0.18
_exptl_crystal_size_mid 0.11
_exptl_crystal_size_min 0.06
_refine_diff_density_max 0.496
_refine_diff_density_min -0.279
_refine_diff_density_rms 0.065
_refine_ls_abs_structure_details 'Flack H D (1983), Acta Cryst. A39, 876-881; 5540 Friedel pairs'
_refine_ls_abs_structure_Flack 0.03(3)
_refine_ls_extinction_method none
_refine_ls_goodness_of_fit_ref 1.025
_refine_ls_hydrogen_treatment mixed
_refine_ls_matrix_type full
_refine_ls_number_parameters 732
_refine_ls_number_reflns 11746
_refine_ls_number_restraints 3
_refine_ls_restrained_S_all 1.025
_refine_ls_R_factor_all 0.1285
_refine_ls_R_factor_gt 0.0745
_refine_ls_shift/su_max 0.010
_refine_ls_shift/su_mean 0.002
_refine_ls_structure_factor_coef Fsqd
_refine_ls_weighting_details 'calc w=1/[\s^2^(Fo^2^)+(0.0467P)^2] where P=(Fo^2^+2Fc^2^)/3'
_refine_ls_weighting_scheme calc
_refine_ls_wR_factor_gt 0.1277
_refine_ls_wR_factor_ref 0.1533
_reflns_number_gt 7471
_reflns_number_total 11746
_reflns_threshold_expression >2sigma(I)
_cod_data_source_file c3dt00109a.txt
_cod_data_source_block klat305
_cod_depositor_comments
;
The following automatic conversions were performed:

'_symmetry_cell_setting' value 'Monoclinic' changed to 'monoclinic'
according to /home/saulius/struct/CIF-dictionaries/cif_core.dic
dictionary named 'cif_core.dic' version 2.4.2 from 2011-04-26.

Automatic conversion script
Id: cif_fix_values 1891 2012-01-12 08:04:46Z andrius 
;
_cod_original_sg_symbol_H-M P2(1)
_cod_database_code 7022584

loop_
_symmetry_equiv_pos_as_xyz
'x, y, z'
'-x, y+1/2, -z'

loop_
_atom_site_label
_atom_site_type_symbol
_atom_site_fract_x
_atom_site_fract_y
_atom_site_fract_z
_atom_site_U_iso_or_equiv
_atom_site_adp_type
_atom_site_occupancy
_atom_site_symmetry_multiplicity
_atom_site_calc_flag
_atom_site_refinement_flags
Cr1 Cr 0.40060(8) 0.87913(7) 0.73553(5) 0.0273(3) Uani 1 1 d D
Cr2 Cr 0.29184(8) 1.01767(7) 0.75657(5) 0.0286(3) Uani 1 1 d D
H1A H 0.170(3) 0.894(4) 0.720(3) 0.034 Uiso 1 1 d D
H4A H 0.418(5) 0.993(4) 0.652(3) 0.034 Uiso 1 1 d .
H1B H 0.229(3) 0.828(3) 0.718(3) 0.034 Uiso 1 1 d D
H4B H 0.337(5) 1.054(5) 0.660(4) 0.034 Uiso 1 1 d .
N1 N 0.4156(4) 0.7307(4) 0.7431(3) 0.0328(14) Uani 1 1 d .
N2 N 0.5633(4) 0.8899(4) 0.7676(3) 0.0245(12) Uani 1 1 d .
N3 N 0.2662(4) 1.0274(4) 0.8579(3) 0.0337(13) Uani 1 1 d .
N4 N 0.2566(4) 1.1635(4) 0.7385(3) 0.0295(13) Uani 1 1 d .
O O 0.9168(4) 0.4595(4) 0.7549(3) 0.0616(16) Uani 1 1 d .
Si1 Si 0.9189(2) 0.4509(2) 0.84144(16) 0.0728(8) Uani 1 1 d .
Si2 Si 0.84630(19) 0.48836(19) 0.67058(17) 0.0758(9) Uani 1 1 d .
C1 C 0.2232(6) 0.8858(6) 0.7053(4) 0.0410(19) Uani 1 1 d D
C2 C 0.1908(8) 0.9073(8) 0.6223(5) 0.090(4) Uani 1 1 d .
H2A H 0.1699 0.8469 0.5945 0.108 Uiso 1 1 calc R
H2B H 0.1274 0.9485 0.6088 0.108 Uiso 1 1 calc R
C3 C 0.2652(7) 0.9502(8) 0.5983(5) 0.080(3) Uani 1 1 d .
H3A H 0.2299 0.9986 0.5604 0.096 Uiso 1 1 calc R
H3B H 0.2958 0.9020 0.5733 0.096 Uiso 1 1 calc R
C4 C 0.3526(6) 0.9965(6) 0.6580(4) 0.039(2) Uani 1 1 d .
C5 C 0.5061(6) 0.5781(5) 0.7873(4) 0.049(2) Uani 1 1 d .
H5A H 0.4417 0.5566 0.7961 0.074 Uiso 1 1 calc R
H5B H 0.5680 0.5586 0.8292 0.074 Uiso 1 1 calc R
H5C H 0.5097 0.5498 0.7409 0.074 Uiso 1 1 calc R
C6 C 0.5043(5) 0.6858(5) 0.7805(4) 0.0321(16) Uani 1 1 d .
C7 C 0.6002(5) 0.7300(5) 0.8155(4) 0.0311(16) Uani 1 1 d .
H7A H 0.6520 0.6930 0.8513 0.037 Uiso 1 1 calc R
C8 C 0.6301(5) 0.8229(5) 0.8048(3) 0.0290(16) Uani 1 1 d .
C9 C 0.7473(5) 0.8411(5) 0.8366(4) 0.0424(19) Uani 1 1 d .
H9A H 0.7604 0.9096 0.8385 0.064 Uiso 1 1 calc R
H9B H 0.7828 0.8108 0.8047 0.064 Uiso 1 1 calc R
H9C H 0.7749 0.8147 0.8872 0.064 Uiso 1 1 calc R
C10 C 0.3375(5) 0.6463(5) 0.6254(4) 0.0349(17) Uani 1 1 d .
C11 C 0.2691(5) 0.5759(5) 0.5854(4) 0.0436(19) Uani 1 1 d .
H11A H 0.2718 0.5570 0.5378 0.052 Uiso 1 1 calc R
C12 C 0.1977(5) 0.5334(5) 0.6134(4) 0.0454(19) Uani 1 1 d .
H12A H 0.1533 0.4839 0.5861 0.055 Uiso 1 1 calc R
C13 C 0.1908(6) 0.5622(5) 0.6800(4) 0.048(2) Uani 1 1 d .
H13A H 0.1400 0.5334 0.6982 0.058 Uiso 1 1 calc R
C14 C 0.2558(5) 0.6322(5) 0.7221(4) 0.0380(18) Uani 1 1 d .
C15 C 0.3342(5) 0.6707(5) 0.6961(4) 0.0341(17) Uani 1 1 d .
C16 C 0.4108(5) 0.6948(5) 0.5914(4) 0.0417(19) Uani 1 1 d .
H16A H 0.4328 0.7562 0.6186 0.050 Uiso 1 1 calc R
C17 C 0.3567(6) 0.7186(6) 0.5087(4) 0.054(2) Uani 1 1 d .
H17A H 0.2901 0.7519 0.5025 0.081 Uiso 1 1 calc R
H17B H 0.3422 0.6599 0.4793 0.081 Uiso 1 1 calc R
H17C H 0.4031 0.7594 0.4913 0.081 Uiso 1 1 calc R
C18 C 0.5121(6) 0.6378(7) 0.6001(4) 0.067(3) Uani 1 1 d .
H18A H 0.5555 0.6353 0.6530 0.100 Uiso 1 1 calc R
H18B H 0.5520 0.6687 0.5714 0.100 Uiso 1 1 calc R
H18C H 0.4932 0.5732 0.5812 0.100 Uiso 1 1 calc R
C19 C 0.2391(6) 0.6652(5) 0.7946(4) 0.044(2) Uani 1 1 d .
H19A H 0.2759 0.7275 0.8091 0.053 Uiso 1 1 calc R
C20 C 0.1227(6) 0.6806(6) 0.7824(5) 0.065(3) Uani 1 1 d .
H20A H 0.0923 0.7214 0.7386 0.097 Uiso 1 1 calc R
H20B H 0.1144 0.7111 0.8267 0.097 Uiso 1 1 calc R
H20C H 0.0861 0.6193 0.7740 0.097 Uiso 1 1 calc R
C21 C 0.2832(8) 0.5975(6) 0.8595(5) 0.081(3) Uani 1 1 d .
H21A H 0.3604 0.5957 0.8737 0.122 Uiso 1 1 calc R
H21B H 0.2545 0.5339 0.8447 0.122 Uiso 1 1 calc R
H21C H 0.2632 0.6192 0.9022 0.122 Uiso 1 1 calc R
C22 C 0.6315(5) 1.0503(5) 0.8035(4) 0.0335(17) Uani 1 1 d .
C23 C 0.6822(5) 1.1305(5) 0.7892(4) 0.0416(19) Uani 1 1 d .
H23A H 0.6957 1.1821 0.8234 0.050 Uiso 1 1 calc R
C24 C 0.7131(5) 1.1371(5) 0.7273(4) 0.045(2) Uani 1 1 d .
H24A H 0.7482 1.1923 0.7187 0.054 Uiso 1 1 calc R
C25 C 0.6923(5) 1.0623(5) 0.6778(4) 0.0372(18) Uani 1 1 d .
H25A H 0.7153 1.0663 0.6355 0.045 Uiso 1 1 calc R
C26 C 0.6396(5) 0.9819(5) 0.6871(4) 0.0320(16) Uani 1 1 d .
C27 C 0.6111(5) 0.9764(4) 0.7518(4) 0.0277(15) Uani 1 1 d .
C28 C 0.6168(6) 0.9038(5) 0.6303(4) 0.0407(19) Uani 1 1 d .
H28A H 0.5748 0.8542 0.6457 0.049 Uiso 1 1 calc R
C29 C 0.5524(6) 0.9370(6) 0.5529(4) 0.054(2) Uani 1 1 d .
H29A H 0.4879 0.9680 0.5548 0.082 Uiso 1 1 calc R
H29B H 0.5336 0.8824 0.5190 0.082 Uiso 1 1 calc R
H29C H 0.5940 0.9822 0.5347 0.082 Uiso 1 1 calc R
C30 C 0.7178(7) 0.8574(6) 0.6275(5) 0.075(3) Uani 1 1 d .
H30A H 0.7645 0.8443 0.6786 0.113 Uiso 1 1 calc R
H30B H 0.7536 0.9002 0.6028 0.113 Uiso 1 1 calc R
H30C H 0.7005 0.7978 0.5994 0.113 Uiso 1 1 calc R
C31 C 0.6037(6) 1.0457(5) 0.8745(4) 0.0398(19) Uani 1 1 d .
H31A H 0.5634 0.9856 0.8732 0.048 Uiso 1 1 calc R
C32 C 0.7014(7) 1.0427(7) 0.9437(4) 0.079(3) Uani 1 1 d .
H32A H 0.7449 0.9879 0.9408 0.118 Uiso 1 1 calc R
H32B H 0.6802 1.0371 0.9884 0.118 Uiso 1 1 calc R
H32C H 0.7423 1.1011 0.9467 0.118 Uiso 1 1 calc R
C33 C 0.5333(6) 1.1279(5) 0.8803(4) 0.051(2) Uani 1 1 d .
H33A H 0.4690 1.1280 0.8365 0.076 Uiso 1 1 calc R
H33B H 0.5712 1.1879 0.8825 0.076 Uiso 1 1 calc R
H33C H 0.5143 1.1208 0.9258 0.076 Uiso 1 1 calc R
C34 C 0.2740(6) 1.1091(5) 0.9765(4) 0.046(2) Uani 1 1 d .
H34A H 0.3217 1.0594 1.0047 0.069 Uiso 1 1 calc R
H34B H 0.2024 1.0970 0.9773 0.069 Uiso 1 1 calc R
H34C H 0.2983 1.1710 0.9995 0.069 Uiso 1 1 calc R
C35 C 0.2734(5) 1.1093(6) 0.8968(4) 0.0388(19) Uani 1 1 d .
C36 C 0.2771(5) 1.1989(5) 0.8661(4) 0.0378(18) Uani 1 1 d .
H36A H 0.2961 1.2497 0.9010 0.045 Uiso 1 1 calc R
C37 C 0.2570(5) 1.2243(5) 0.7919(4) 0.0355(17) Uani 1 1 d .
C38 C 0.2320(7) 1.3279(5) 0.7757(4) 0.057(2) Uani 1 1 d .
H38A H 0.2435 1.3451 0.7288 0.085 Uiso 1 1 calc R
H38B H 0.2781 1.3663 0.8167 0.085 Uiso 1 1 calc R
H38C H 0.1580 1.3397 0.7710 0.085 Uiso 1 1 calc R
C39 C 0.3133(5) 0.8848(6) 0.9399(3) 0.0332(15) Uani 1 1 d .
C40 C 0.2787(6) 0.8106(6) 0.9740(4) 0.0422(18) Uani 1 1 d .
H40A H 0.3294 0.7675 1.0042 0.051 Uiso 1 1 calc R
C41 C 0.1753(6) 0.7971(6) 0.9658(4) 0.048(2) Uani 1 1 d .
H41A H 0.1549 0.7469 0.9916 0.058 Uiso 1 1 calc R
C42 C 0.1005(6) 0.8563(5) 0.9203(4) 0.049(2) Uani 1 1 d .
H42A H 0.0282 0.8457 0.9142 0.059 Uiso 1 1 calc R
C43 C 0.1281(5) 0.9324(5) 0.8824(4) 0.0403(19) Uani 1 1 d .
C44 C 0.2366(5) 0.9454(5) 0.8935(3) 0.0304(16) Uani 1 1 d .
C45 C 0.4291(5) 0.9001(5) 0.9563(4) 0.0403(18) Uani 1 1 d .
H45A H 0.4377 0.9534 0.9239 0.048 Uiso 1 1 calc R
C46 C 0.4846(5) 0.8148(6) 0.9393(4) 0.050(2) Uani 1 1 d .
H46A H 0.4494 0.7951 0.8873 0.075 Uiso 1 1 calc R
H46B H 0.4823 0.7628 0.9730 0.075 Uiso 1 1 calc R
H46C H 0.5584 0.8310 0.9463 0.075 Uiso 1 1 calc R
C47 C 0.4849(7) 0.9276(8) 1.0360(6) 0.108(4) Uani 1 1 d .
H47A H 0.4410 0.9724 1.0524 0.162 Uiso 1 1 calc R
H47B H 0.5525 0.9576 1.0401 0.162 Uiso 1 1 calc R
H47C H 0.4975 0.8708 1.0676 0.162 Uiso 1 1 calc R
C48 C 0.0427(5) 0.9957(7) 0.8346(4) 0.056(2) Uani 1 1 d .
H48A H 0.0770 1.0458 0.8131 0.068 Uiso 1 1 calc R
C49 C -0.0197(6) 1.0457(6) 0.8792(5) 0.072(3) Uani 1 1 d .
H49A H 0.0286 1.0844 0.9189 0.108 Uiso 1 1 calc R
H49B H -0.0534 0.9980 0.9016 0.108 Uiso 1 1 calc R
H49C H -0.0740 1.0865 0.8456 0.108 Uiso 1 1 calc R
C50 C -0.0330(6) 0.9418(6) 0.7704(5) 0.064(3) Uani 1 1 d .
H50A H 0.0062 0.9113 0.7411 0.096 Uiso 1 1 calc R
H50B H -0.0852 0.9858 0.7385 0.096 Uiso 1 1 calc R
H50C H -0.0692 0.8932 0.7900 0.096 Uiso 1 1 calc R
C51 C 0.1094(5) 1.1886(5) 0.6225(4) 0.0389(18) Uani 1 1 d .
C52 C 0.0699(6) 1.2286(6) 0.5515(4) 0.053(2) Uani 1 1 d .
H52A H -0.0032 1.2227 0.5238 0.063 Uiso 1 1 calc R
C53 C 0.1341(7) 1.2760(5) 0.5214(4) 0.052(2) Uani 1 1 d .
H53A H 0.1050 1.3048 0.4736 0.062 Uiso 1 1 calc R
C54 C 0.2403(6) 1.2830(5) 0.5590(4) 0.0428(19) Uani 1 1 d .
H54A H 0.2840 1.3149 0.5360 0.051 Uiso 1 1 calc R
C55 C 0.2859(5) 1.2445(5) 0.6301(4) 0.0354(17) Uani 1 1 d .
C56 C 0.2155(5) 1.1991(5) 0.6620(4) 0.0321(16) Uani 1 1 d .
C57 C 0.0346(5) 1.1361(6) 0.6539(4) 0.052(2) Uani 1 1 d .
H57A H 0.0778 1.0890 0.6910 0.062 Uiso 1 1 calc R
C58 C -0.0510(6) 1.0810(8) 0.5955(5) 0.089(3) Uani 1 1 d .
H58A H -0.0190 1.0431 0.5652 0.134 Uiso 1 1 calc R
H58B H -0.1022 1.1254 0.5632 0.134 Uiso 1 1 calc R
H58C H -0.0870 1.0388 0.6205 0.134 Uiso 1 1 calc R
C59 C -0.0177(7) 1.2006(8) 0.6954(6) 0.089(3) Uani 1 1 d .
H59A H -0.0697 1.1643 0.7105 0.133 Uiso 1 1 calc R
H59B H -0.0532 1.2529 0.6626 0.133 Uiso 1 1 calc R
H59C H 0.0360 1.2263 0.7400 0.133 Uiso 1 1 calc R
C60 C 0.4025(6) 1.2477(5) 0.6678(4) 0.0396(18) Uani 1 1 d .
H60A H 0.4218 1.1993 0.7088 0.048 Uiso 1 1 calc R
C61 C 0.4420(7) 1.3453(6) 0.7027(6) 0.082(3) Uani 1 1 d .
H61A H 0.4112 1.3593 0.7419 0.123 Uiso 1 1 calc R
H61B H 0.4206 1.3943 0.6638 0.123 Uiso 1 1 calc R
H61C H 0.5192 1.3443 0.7245 0.123 Uiso 1 1 calc R
C62 C 0.4624(6) 1.2242(6) 0.6138(5) 0.066(3) Uani 1 1 d .
H62A H 0.4306 1.1683 0.5841 0.099 Uiso 1 1 calc R
H62B H 0.5365 1.2109 0.6424 0.099 Uiso 1 1 calc R
H62C H 0.4583 1.2782 0.5804 0.099 Uiso 1 1 calc R
C63 C 0.9354(16) 0.5665(11) 0.8835(9) 0.267(13) Uani 1 1 d .
H63A H 0.8865 0.6111 0.8495 0.401 Uiso 1 1 calc R
H63B H 1.0082 0.5879 0.8933 0.401 Uiso 1 1 calc R
H63C H 0.9204 0.5634 0.9308 0.401 Uiso 1 1 calc R
C64 C 1.0299(12) 0.3861(18) 0.8940(6) 0.308(16) Uani 1 1 d .
H64A H 1.0209 0.3193 0.8788 0.461 Uiso 1 1 calc R
H64B H 1.0382 0.3911 0.9473 0.461 Uiso 1 1 calc R
H64C H 1.0930 0.4116 0.8855 0.461 Uiso 1 1 calc R
C65 C 0.7948(9) 0.4138(12) 0.8475(7) 0.166(7) Uani 1 1 d .
H65A H 0.7803 0.3484 0.8293 0.248 Uiso 1 1 calc R
H65B H 0.7388 0.4557 0.8167 0.248 Uiso 1 1 calc R
H65C H 0.7969 0.4171 0.8997 0.248 Uiso 1 1 calc R
C66 C 0.8184(9) 0.6170(8) 0.6731(9) 0.184(8) Uani 1 1 d .
H66A H 0.8847 0.6527 0.6856 0.276 Uiso 1 1 calc R
H66B H 0.7848 0.6290 0.7110 0.276 Uiso 1 1 calc R
H66D H 0.7709 0.6372 0.6240 0.276 Uiso 1 1 calc R
C67 C 0.9216(7) 0.4598(10) 0.6075(6) 0.135(6) Uani 1 1 d .
H67A H 0.9199 0.3911 0.5990 0.203 Uiso 1 1 calc R
H67D H 0.9950 0.4806 0.6303 0.203 Uiso 1 1 calc R
H67B H 0.8898 0.4925 0.5596 0.203 Uiso 1 1 calc R
C68 C 0.7202(6) 0.4249(7) 0.6413(5) 0.075(3) Uani 1 1 d .
H68D H 0.7333 0.3564 0.6445 0.113 Uiso 1 1 calc R
H68A H 0.6797 0.4421 0.5896 0.113 Uiso 1 1 calc R
H68B H 0.6799 0.4424 0.6742 0.113 Uiso 1 1 calc R

loop_
_atom_site_aniso_label
_atom_site_aniso_U_11
_atom_site_aniso_U_22
_atom_site_aniso_U_33
_atom_site_aniso_U_23
_atom_site_aniso_U_13
_atom_site_aniso_U_12
Cr1 0.0300(6) 0.0235(6) 0.0281(6) 0.0005(5) 0.0092(5) -0.0027(5)
Cr2 0.0290(6) 0.0280(6) 0.0295(6) 0.0008(5) 0.0106(5) -0.0012(5)
N1 0.045(4) 0.024(3) 0.033(3) 0.001(3) 0.017(3) -0.002(3)
N2 0.030(3) 0.019(3) 0.029(3) -0.004(3) 0.016(2) -0.001(3)
N3 0.035(3) 0.039(4) 0.027(3) 0.003(3) 0.010(2) -0.002(3)
N4 0.038(3) 0.025(3) 0.027(3) 0.001(3) 0.012(3) -0.003(3)
O 0.055(3) 0.065(4) 0.064(4) -0.009(3) 0.019(3) 0.011(3)
Si1 0.0716(18) 0.079(2) 0.077(2) -0.0186(17) 0.0365(15) -0.0089(16)
Si2 0.0478(15) 0.0588(18) 0.098(2) 0.0243(16) -0.0060(14) -0.0066(13)
C1 0.044(4) 0.024(4) 0.056(5) 0.011(4) 0.018(4) 0.001(4)
C2 0.090(7) 0.119(10) 0.041(6) 0.019(6) -0.006(5) -0.042(7)
C3 0.078(7) 0.122(9) 0.031(5) -0.013(5) 0.008(5) -0.035(6)
C4 0.043(4) 0.041(5) 0.044(4) -0.003(4) 0.027(4) 0.009(4)
C5 0.048(5) 0.024(4) 0.062(6) 0.005(4) 0.000(4) 0.004(4)
C6 0.040(4) 0.028(4) 0.029(4) 0.003(3) 0.012(3) 0.005(3)
C7 0.031(4) 0.030(4) 0.030(4) -0.002(3) 0.007(3) 0.007(3)
C8 0.030(4) 0.037(4) 0.023(4) 0.001(3) 0.013(3) 0.003(3)
C9 0.038(4) 0.040(5) 0.049(5) 0.005(4) 0.014(4) 0.003(4)
C10 0.033(4) 0.027(4) 0.039(4) -0.008(3) 0.004(3) 0.001(3)
C11 0.046(5) 0.037(5) 0.043(5) -0.014(4) 0.008(4) 0.006(4)
C12 0.047(4) 0.026(4) 0.059(5) -0.007(4) 0.010(4) -0.011(4)
C13 0.054(5) 0.046(5) 0.044(5) 0.008(4) 0.015(4) -0.019(4)
C14 0.041(4) 0.027(4) 0.039(4) 0.005(3) 0.002(4) -0.015(4)
C15 0.036(4) 0.017(4) 0.040(4) 0.002(3) 0.000(3) -0.003(3)
C16 0.043(4) 0.038(4) 0.050(5) -0.019(4) 0.022(4) -0.006(4)
C17 0.061(5) 0.053(5) 0.054(5) -0.007(4) 0.027(4) -0.012(4)
C18 0.044(5) 0.092(7) 0.060(6) -0.023(5) 0.012(4) -0.006(5)
C19 0.058(5) 0.045(5) 0.032(4) 0.000(4) 0.018(4) -0.022(4)
C20 0.071(6) 0.065(6) 0.070(6) -0.009(5) 0.041(5) -0.024(5)
C21 0.140(9) 0.057(6) 0.051(6) 0.016(5) 0.039(6) -0.005(6)
C22 0.026(4) 0.024(4) 0.048(5) -0.008(3) 0.009(3) -0.010(3)
C23 0.040(4) 0.026(4) 0.059(5) -0.013(4) 0.015(4) -0.005(4)
C24 0.040(4) 0.031(4) 0.062(6) 0.003(4) 0.017(4) -0.008(4)
C25 0.033(4) 0.034(4) 0.050(5) 0.010(4) 0.021(4) 0.003(3)
C26 0.033(4) 0.036(4) 0.028(4) 0.005(3) 0.012(3) 0.008(3)
C27 0.021(3) 0.027(4) 0.031(4) 0.002(3) 0.003(3) -0.004(3)
C28 0.058(5) 0.038(5) 0.032(4) 0.002(3) 0.023(4) -0.005(4)
C29 0.054(5) 0.069(6) 0.042(5) -0.008(4) 0.018(4) 0.007(4)
C30 0.093(7) 0.066(7) 0.052(6) -0.017(5) 0.004(5) 0.035(6)
C31 0.060(5) 0.027(4) 0.035(4) -0.015(3) 0.020(4) -0.005(4)
C32 0.099(7) 0.101(8) 0.034(5) -0.004(5) 0.019(5) 0.029(6)
C33 0.058(5) 0.054(5) 0.046(5) -0.020(4) 0.023(4) -0.016(4)
C34 0.054(5) 0.050(5) 0.038(5) -0.002(4) 0.020(4) -0.001(4)
C35 0.032(4) 0.056(5) 0.032(4) 0.000(4) 0.015(3) 0.007(4)
C36 0.048(5) 0.031(4) 0.037(4) -0.003(4) 0.017(4) 0.000(4)
C37 0.038(4) 0.038(4) 0.036(4) 0.003(4) 0.018(3) -0.003(3)
C38 0.091(6) 0.035(5) 0.050(5) 0.001(4) 0.030(5) 0.017(5)
C39 0.037(4) 0.037(4) 0.030(4) -0.001(4) 0.017(3) 0.001(4)
C40 0.044(4) 0.055(5) 0.023(4) 0.002(4) 0.007(3) 0.002(4)
C41 0.045(5) 0.063(6) 0.041(5) 0.018(4) 0.019(4) -0.005(4)
C42 0.033(4) 0.062(6) 0.055(5) 0.015(4) 0.019(4) -0.010(4)
C43 0.030(4) 0.058(5) 0.037(4) 0.010(4) 0.016(3) 0.000(4)
C44 0.032(4) 0.040(4) 0.024(4) 0.008(3) 0.015(3) -0.002(3)
C45 0.038(4) 0.040(5) 0.039(4) -0.004(4) 0.009(3) 0.004(4)
C46 0.042(4) 0.069(6) 0.040(5) -0.002(4) 0.016(4) 0.002(4)
C47 0.042(5) 0.145(11) 0.122(9) -0.082(8) 0.007(6) 0.004(6)
C48 0.029(4) 0.078(7) 0.058(5) 0.025(5) 0.010(4) 0.003(4)
C49 0.049(5) 0.080(8) 0.085(7) 0.019(6) 0.020(5) 0.016(5)
C50 0.035(4) 0.092(7) 0.069(6) 0.025(5) 0.022(4) 0.015(5)
C51 0.034(4) 0.043(5) 0.040(4) 0.006(4) 0.011(3) 0.007(4)
C52 0.037(4) 0.069(6) 0.049(5) 0.008(5) 0.011(4) 0.009(4)
C53 0.074(6) 0.051(5) 0.033(4) 0.014(4) 0.020(4) 0.010(5)
C54 0.054(5) 0.035(5) 0.044(5) 0.005(4) 0.022(4) 0.004(4)
C55 0.041(4) 0.025(4) 0.042(4) 0.002(3) 0.014(4) 0.003(3)
C56 0.036(4) 0.023(4) 0.037(4) -0.004(3) 0.012(3) 0.007(3)
C57 0.029(4) 0.082(6) 0.045(5) 0.024(5) 0.011(4) 0.010(4)
C58 0.055(6) 0.138(10) 0.055(6) 0.024(6) -0.008(5) -0.029(6)
C59 0.071(6) 0.103(8) 0.119(9) 0.027(7) 0.068(6) 0.030(6)
C60 0.054(5) 0.024(4) 0.047(5) 0.006(4) 0.026(4) -0.002(4)
C61 0.070(6) 0.053(6) 0.121(9) -0.025(6) 0.030(6) -0.016(5)
C62 0.059(6) 0.074(7) 0.077(6) 0.021(5) 0.038(5) 0.009(5)
C63 0.50(3) 0.194(18) 0.232(19) -0.130(15) 0.29(2) -0.20(2)
C64 0.233(17) 0.65(4) 0.050(8) 0.067(16) 0.061(9) 0.28(2)
C65 0.111(10) 0.26(2) 0.128(11) 0.090(12) 0.037(8) -0.028(11)
C66 0.112(10) 0.052(8) 0.30(2) 0.035(10) -0.046(11) -0.017(8)
C67 0.060(6) 0.255(17) 0.076(8) 0.051(9) 0.003(6) -0.061(8)
C68 0.067(6) 0.073(7) 0.075(7) 0.000(5) 0.007(5) -0.006(5)

loop_
_atom_type_symbol
_atom_type_description
_atom_type_scat_dispersion_real
_atom_type_scat_dispersion_imag
_atom_type_scat_source
C C 0.0033 0.0016 'International Tables Vol C Tables 4.2.6.8 and 6.1.1.4'
H H 0.0000 0.0000 'International Tables Vol C Tables 4.2.6.8 and 6.1.1.4'
N N 0.0061 0.0033 'International Tables Vol C Tables 4.2.6.8 and 6.1.1.4'
O O 0.0106 0.0060 'International Tables Vol C Tables 4.2.6.8 and 6.1.1.4'
Si Si 0.0817 0.0704 'International Tables Vol C Tables 4.2.6.8 and 6.1.1.4'
Cr Cr 0.3209 0.6236 'International Tables Vol C Tables 4.2.6.8 and 6.1.1.4'

loop_
_geom_angle_atom_site_label_1
_geom_angle_atom_site_label_2
_geom_angle_atom_site_label_3
_geom_angle
N2 Cr1 N1 89.1(2)
N2 Cr1 C4 101.1(3)
N1 Cr1 C4 143.9(3)
N2 Cr1 C1 173.0(3)
N1 Cr1 C1 97.4(3)
C4 Cr1 C1 75.1(3)
N2 Cr1 Cr2 120.08(15)
N1 Cr1 Cr2 143.08(16)
C4 Cr1 Cr2 57.45(19)
C1 Cr1 Cr2 52.9(2)
N3 Cr2 N4 89.4(2)
N3 Cr2 C1 107.4(3)
N4 Cr2 C1 136.6(3)
N3 Cr2 C4 168.7(3)
N4 Cr2 C4 96.6(3)
C1 Cr2 C4 74.6(3)
N3 Cr2 Cr1 118.44(16)
N4 Cr2 Cr1 146.12(16)
C1 Cr2 Cr1 56.64(19)
C4 Cr2 Cr1 52.8(2)
C6 N1 C15 114.5(5)
C6 N1 Cr1 124.0(5)
C15 N1 Cr1 120.6(4)
C8 N2 C27 116.0(5)
C8 N2 Cr1 124.3(4)
C27 N2 Cr1 119.6(4)
C35 N3 C44 114.0(5)
C35 N3 Cr2 123.9(5)
C44 N3 Cr2 122.2(4)
C37 N4 C56 116.1(6)
C37 N4 Cr2 124.2(5)
C56 N4 Cr2 119.2(4)
Si2 O Si1 145.1(4)
O Si1 C65 112.2(5)
O Si1 C64 109.8(4)
C65 Si1 C64 116.6(9)
O Si1 C63 109.6(5)
C65 Si1 C63 102.6(8)
C64 Si1 C63 105.3(10)
O Si2 C67 108.6(4)
O Si2 C68 110.9(4)
C67 Si2 C68 110.2(5)
O Si2 C66 106.1(5)
C67 Si2 C66 112.8(7)
C68 Si2 C66 108.1(5)
C2 C1 Cr2 103.2(6)
C2 C1 Cr1 100.9(5)
Cr2 C1 Cr1 70.4(2)
C3 C2 C1 116.2(7)
C2 C3 C4 114.9(8)
C3 C4 Cr1 99.4(6)
C3 C4 Cr2 106.0(5)
Cr1 C4 Cr2 69.7(2)
N1 C6 C7 124.6(6)
N1 C6 C5 120.4(6)
C7 C6 C5 115.0(6)
C6 C7 C8 127.9(6)
N2 C8 C7 124.3(6)
N2 C8 C9 121.4(6)
C7 C8 C9 114.3(6)
C11 C10 C15 118.2(7)
C11 C10 C16 119.8(6)
C15 C10 C16 121.9(6)
C12 C11 C10 121.2(7)
C13 C12 C11 119.8(7)
C12 C13 C14 121.8(7)
C13 C14 C15 118.3(7)
C13 C14 C19 118.9(6)
C15 C14 C19 122.8(6)
C10 C15 C14 120.3(6)
C10 C15 N1 118.7(6)
C14 C15 N1 120.9(6)
C10 C16 C18 113.3(7)
C10 C16 C17 112.4(6)
C18 C16 C17 109.1(6)
C14 C19 C21 113.7(7)
C14 C19 C20 110.7(6)
C21 C19 C20 108.8(7)
C27 C22 C23 117.8(6)
C27 C22 C31 123.0(6)
C23 C22 C31 119.2(6)
C22 C23 C24 121.8(7)
C23 C24 C25 118.6(7)
C26 C25 C24 122.8(7)
C25 C26 C27 117.1(6)
C25 C26 C28 120.3(6)
C27 C26 C28 122.5(6)
C22 C27 C26 121.8(6)
C22 C27 N2 118.7(5)
C26 C27 N2 119.5(6)
C26 C28 C29 112.6(6)
C26 C28 C30 111.6(6)
C29 C28 C30 109.4(6)
C22 C31 C32 112.0(6)
C22 C31 C33 111.9(6)
C32 C31 C33 109.8(6)
N3 C35 C36 123.4(6)
N3 C35 C34 121.2(7)
C36 C35 C34 115.4(7)
C37 C36 C35 129.2(7)
N4 C37 C36 123.9(7)
N4 C37 C38 121.8(6)
C36 C37 C38 114.3(6)
C40 C39 C44 117.5(6)
C40 C39 C45 119.8(6)
C44 C39 C45 122.6(6)
C41 C40 C39 122.7(7)
C40 C41 C42 119.7(7)
C41 C42 C43 121.7(7)
C42 C43 C44 117.0(6)
C42 C43 C48 119.1(6)
C44 C43 C48 123.9(6)
C39 C44 C43 121.4(6)
C39 C44 N3 121.2(6)
C43 C44 N3 117.3(6)
C39 C45 C46 113.2(6)
C39 C45 C47 112.7(6)
C46 C45 C47 107.8(6)
C43 C48 C50 111.4(7)
C43 C48 C49 112.7(6)
C50 C48 C49 109.2(6)
C56 C51 C52 118.4(7)
C56 C51 C57 122.4(7)
C52 C51 C57 119.1(6)
C53 C52 C51 121.0(7)
C52 C53 C54 120.8(7)
C53 C54 C55 121.6(7)
C54 C55 C56 116.3(6)
C54 C55 C60 120.5(6)
C56 C55 C60 123.2(6)
C51 C56 C55 121.7(7)
C51 C56 N4 119.1(6)
C55 C56 N4 119.2(6)
C58 C57 C51 113.7(7)
C58 C57 C59 108.5(7)
C51 C57 C59 112.9(7)
C55 C60 C62 111.9(6)
C55 C60 C61 112.9(6)
C62 C60 C61 107.3(7)

loop_
_geom_bond_atom_site_label_1
_geom_bond_atom_site_label_2
_geom_bond_distance
Cr1 N2 2.067(5)
Cr1 N1 2.101(6)
Cr1 C4 2.162(8)
Cr1 C1 2.256(7)
Cr1 Cr2 2.5450(15)
Cr2 N3 2.062(5)
Cr2 N4 2.110(6)
Cr2 C1 2.156(8)
Cr2 C4 2.287(7)
N1 C6 1.327(8)
N1 C15 1.434(8)
N2 C8 1.331(7)
N2 C27 1.454(8)
N3 C35 1.355(8)
N3 C44 1.457(8)
N4 C37 1.324(8)
N4 C56 1.457(8)
O Si2 1.615(6)
O Si1 1.633(6)
Si1 C65 1.782(11)
Si1 C64 1.750(13)
Si1 C63 1.794(14)
Si2 C67 1.844(11)
Si2 C68 1.829(8)
Si2 C66 1.854(12)
C1 C2 1.516(11)
C2 C3 1.366(11)
C3 C4 1.484(11)
C5 C6 1.523(9)
C6 C7 1.384(9)
C7 C8 1.402(9)
C8 C9 1.507(8)
C10 C11 1.392(9)
C10 C15 1.397(9)
C10 C16 1.504(9)
C11 C12 1.375(9)
C12 C13 1.356(10)
C13 C14 1.382(9)
C14 C15 1.408(9)
C14 C19 1.533(9)
C16 C18 1.538(10)
C16 C17 1.530(10)
C19 C21 1.512(10)
C19 C20 1.515(10)
C22 C27 1.392(8)
C22 C23 1.389(9)
C22 C31 1.510(9)
C23 C24 1.370(9)
C24 C25 1.376(9)
C25 C26 1.377(9)
C26 C27 1.401(8)
C26 C28 1.498(9)
C28 C29 1.507(9)
C28 C30 1.519(10)
C31 C32 1.516(9)
C31 C33 1.521(9)
C34 C35 1.507(9)
C35 C36 1.397(10)
C36 C37 1.385(9)
C37 C38 1.507(10)
C39 C40 1.385(10)
C39 C44 1.400(9)
C39 C45 1.495(8)
C40 C41 1.356(9)
C41 C42 1.368(9)
C42 C43 1.405(9)
C43 C44 1.411(9)
C43 C48 1.496(10)
C45 C46 1.504(9)
C45 C47 1.496(10)
C48 C50 1.506(11)
C48 C49 1.542(11)
C51 C56 1.379(9)
C51 C52 1.390(9)
C51 C57 1.517(9)
C52 C53 1.354(10)
C53 C54 1.370(10)
C54 C55 1.391(9)
C55 C56 1.428(9)
C55 C60 1.490(9)
C57 C58 1.518(11)
C57 C59 1.516(11)
C60 C62 1.529(10)
C60 C61 1.542(10)

loop_
_geom_torsion_atom_site_label_1
_geom_torsion_atom_site_label_2
_geom_torsion_atom_site_label_3
_geom_torsion_atom_site_label_4
_geom_torsion
N2 Cr1 Cr2 N3 -87.5(2)
N1 Cr1 Cr2 N3 50.4(3)
C4 Cr1 Cr2 N3 -171.4(3)
C1 Cr1 Cr2 N3 92.8(3)
N2 Cr1 Cr2 N4 54.3(3)
N1 Cr1 Cr2 N4 -167.9(4)
C4 Cr1 Cr2 N4 -29.7(4)
C1 Cr1 Cr2 N4 -125.4(4)
N2 Cr1 Cr2 C1 179.7(3)
N1 Cr1 Cr2 C1 -42.5(4)
C4 Cr1 Cr2 C1 95.7(4)
N2 Cr1 Cr2 C4 83.9(3)
N1 Cr1 Cr2 C4 -138.2(4)
C1 Cr1 Cr2 C4 -95.7(4)
N2 Cr1 N1 C6 18.3(5)
C4 Cr1 N1 C6 126.1(6)
C1 Cr1 N1 C6 -159.1(5)
Cr2 Cr1 N1 C6 -126.2(5)
N2 Cr1 N1 C15 -150.1(5)
C4 Cr1 N1 C15 -42.3(7)
C1 Cr1 N1 C15 32.5(5)
Cr2 Cr1 N1 C15 65.4(6)
N1 Cr1 N2 C8 -22.0(5)
C4 Cr1 N2 C8 -167.1(5)
Cr2 Cr1 N2 C8 134.3(4)
N1 Cr1 N2 C27 160.2(4)
C4 Cr1 N2 C27 15.1(5)
Cr2 Cr1 N2 C27 -43.5(4)
N4 Cr2 N3 C35 -23.1(5)
C1 Cr2 N3 C35 -162.4(5)
C4 Cr2 N3 C35 99.3(15)
Cr1 Cr2 N3 C35 136.7(5)
N4 Cr2 N3 C44 155.8(5)
C1 Cr2 N3 C44 16.5(5)
C4 Cr2 N3 C44 -81.8(15)
Cr1 Cr2 N3 C44 -44.4(5)
N3 Cr2 N4 C37 17.8(5)
C1 Cr2 N4 C37 132.9(5)
C4 Cr2 N4 C37 -152.6(5)
Cr1 Cr2 N4 C37 -129.2(5)
N3 Cr2 N4 C56 -153.5(5)
C1 Cr2 N4 C56 -38.5(6)
C4 Cr2 N4 C56 36.1(5)
Cr1 Cr2 N4 C56 59.5(6)
Si2 O Si1 C65 36.1(9)
Si2 O Si1 C64 167.6(11)
Si2 O Si1 C63 -77.2(10)
Si1 O Si2 C67 -174.8(7)
Si1 O Si2 C68 -53.5(8)
Si1 O Si2 C66 63.7(8)
N3 Cr2 C1 C2 149.9(6)
N4 Cr2 C1 C2 41.6(7)
C4 Cr2 C1 C2 -41.7(6)
Cr1 Cr2 C1 C2 -97.0(6)
N3 Cr2 C1 Cr1 -113.1(2)
N4 Cr2 C1 Cr1 138.6(3)
C4 Cr2 C1 Cr1 55.3(2)
N1 Cr1 C1 C2 -103.8(6)
C4 Cr1 C1 C2 40.1(6)
Cr2 Cr1 C1 C2 100.3(6)
N1 Cr1 C1 Cr2 155.9(2)
C4 Cr1 C1 Cr2 -60.2(3)
Cr2 C1 C2 C3 48.2(11)
Cr1 C1 C2 C3 -24.0(11)
C1 C2 C3 C4 -18.4(15)
C2 C3 C4 Cr1 52.4(10)
C2 C3 C4 Cr2 -19.1(11)
N2 Cr1 C4 C3 137.6(5)
N1 Cr1 C4 C3 33.6(7)
C1 Cr1 C4 C3 -48.4(5)
Cr2 Cr1 C4 C3 -103.6(5)
N2 Cr1 C4 Cr2 -118.74(19)
N1 Cr1 C4 Cr2 137.2(3)
C1 Cr1 C4 Cr2 55.2(2)
N3 Cr2 C4 C3 136.4(13)
N4 Cr2 C4 C3 -101.8(6)
C1 Cr2 C4 C3 34.8(6)
Cr1 Cr2 C4 C3 94.4(6)
N3 Cr2 C4 Cr1 42.1(15)
N4 Cr2 C4 Cr1 163.9(2)
C1 Cr2 C4 Cr1 -59.5(2)
C15 N1 C6 C7 165.0(6)
Cr1 N1 C6 C7 -4.1(9)
C15 N1 C6 C5 -15.0(9)
Cr1 N1 C6 C5 175.9(5)
N1 C6 C7 C8 -16.7(11)
C5 C6 C7 C8 163.4(6)
C27 N2 C8 C7 -170.2(6)
Cr1 N2 C8 C7 11.9(8)
C27 N2 C8 C9 7.3(8)
Cr1 N2 C8 C9 -170.6(4)
C6 C7 C8 N2 12.5(11)
C6 C7 C8 C9 -165.2(6)
C15 C10 C11 C12 2.0(10)
C16 C10 C11 C12 -176.9(7)
C10 C11 C12 C13 2.2(11)
C11 C12 C13 C14 -1.6(12)
C12 C13 C14 C15 -3.1(11)
C12 C13 C14 C19 176.4(7)
C11 C10 C15 C14 -6.8(10)
C16 C10 C15 C14 172.1(6)
C11 C10 C15 N1 169.5(6)
C16 C10 C15 N1 -11.7(10)
C13 C14 C15 C10 7.4(10)
C19 C14 C15 C10 -172.2(6)
C13 C14 C15 N1 -168.8(6)
C19 C14 C15 N1 11.7(10)
C6 N1 C15 C10 -81.9(8)
Cr1 N1 C15 C10 87.6(7)
C6 N1 C15 C14 94.3(7)
Cr1 N1 C15 C14 -96.2(7)
C11 C10 C16 C18 -82.0(8)
C15 C10 C16 C18 99.1(8)
C11 C10 C16 C17 42.2(9)
C15 C10 C16 C17 -136.7(7)
C13 C14 C19 C21 77.5(9)
C15 C14 C19 C21 -102.9(8)
C13 C14 C19 C20 -45.2(9)
C15 C14 C19 C20 134.3(7)
C27 C22 C23 C24 -1.0(10)
C31 C22 C23 C24 177.3(6)
C22 C23 C24 C25 0.6(11)
C23 C24 C25 C26 1.5(10)
C24 C25 C26 C27 -2.9(10)
C24 C25 C26 C28 178.4(6)
C23 C22 C27 C26 -0.5(9)
C31 C22 C27 C26 -178.7(6)
C23 C22 C27 N2 176.7(5)
C31 C22 C27 N2 -1.6(9)
C25 C26 C27 C22 2.3(9)
C28 C26 C27 C22 -179.0(6)
C25 C26 C27 N2 -174.8(5)
C28 C26 C27 N2 3.8(9)
C8 N2 C27 C22 -90.5(7)
Cr1 N2 C27 C22 87.5(6)
C8 N2 C27 C26 86.8(7)
Cr1 N2 C27 C26 -95.2(6)
C25 C26 C28 C29 -58.2(8)
C27 C26 C28 C29 123.2(7)
C25 C26 C28 C30 65.2(8)
C27 C26 C28 C30 -113.4(7)
C27 C22 C31 C32 112.3(7)
C23 C22 C31 C32 -66.0(9)
C27 C22 C31 C33 -123.9(7)
C23 C22 C31 C33 57.8(8)
C44 N3 C35 C36 -165.2(6)
Cr2 N3 C35 C36 13.8(9)
C44 N3 C35 C34 12.6(9)
Cr2 N3 C35 C34 -168.4(4)
N3 C35 C36 C37 12.0(12)
C34 C35 C36 C37 -165.9(7)
C56 N4 C37 C36 169.3(6)
Cr2 N4 C37 C36 -2.4(9)
C56 N4 C37 C38 -8.9(9)
Cr2 N4 C37 C38 179.5(5)
C35 C36 C37 N4 -18.2(12)
C35 C36 C37 C38 160.0(7)
C44 C39 C40 C41 -2.2(11)
C45 C39 C40 C41 175.0(7)
C39 C40 C41 C42 2.4(12)
C40 C41 C42 C43 -1.2(12)
C41 C42 C43 C44 -0.2(11)
C41 C42 C43 C48 -178.8(8)
C40 C39 C44 C43 0.7(10)
C45 C39 C44 C43 -176.3(6)
C40 C39 C44 N3 177.5(6)
C45 C39 C44 N3 0.4(10)
C42 C43 C44 C39 0.4(10)
C48 C43 C44 C39 178.9(7)
C42 C43 C44 N3 -176.5(6)
C48 C43 C44 N3 2.1(10)
C35 N3 C44 C39 -94.7(8)
Cr2 N3 C44 C39 86.4(7)
C35 N3 C44 C43 82.2(7)
Cr2 N3 C44 C43 -96.7(6)
C40 C39 C45 C46 57.1(9)
C44 C39 C45 C46 -125.9(7)
C40 C39 C45 C47 -65.4(9)
C44 C39 C45 C47 111.5(8)
C42 C43 C48 C50 -62.9(9)
C44 C43 C48 C50 118.6(8)
C42 C43 C48 C49 60.2(10)
C44 C43 C48 C49 -118.3(8)
C56 C51 C52 C53 0.7(11)
C57 C51 C52 C53 -179.9(7)
C51 C52 C53 C54 2.3(12)
C52 C53 C54 C55 -2.0(12)
C53 C54 C55 C56 -1.2(10)
C53 C54 C55 C60 176.1(7)
C52 C51 C56 C55 -4.0(10)
C57 C51 C56 C55 176.7(7)
C52 C51 C56 N4 175.7(6)
C57 C51 C56 N4 -3.6(10)
C54 C55 C56 C51 4.2(10)
C60 C55 C56 C51 -173.0(7)
C54 C55 C56 N4 -175.5(6)
C60 C55 C56 N4 7.3(9)
C37 N4 C56 C51 -91.0(8)
Cr2 N4 C56 C51 81.1(7)
C37 N4 C56 C55 88.7(7)
Cr2 N4 C56 C55 -99.2(6)
C56 C51 C57 C58 -144.7(8)
C52 C51 C57 C58 36.0(10)
C56 C51 C57 C59 91.2(9)
C52 C51 C57 C59 -88.2(9)
C54 C55 C60 C62 -42.3(9)
C56 C55 C60 C62 134.8(7)
C54 C55 C60 C61 78.9(9)
C56 C55 C60 C61 -104.0(8)
